data_4081880
loop_
_publ_author_name
'Jiang, Yanfeng'
'Huang, Wenjing'
'Schmalle, Helmut W.'
'Blacque, Olivier'
'Fox, Thomas'
'Berke, Heinz'

_publ_section_title
;
 Efficient Lewis Acid Promoted Alkene Hydrogenations Using Dinitrosyl
 Rhenium(&#x2212;I) Hydride Catalysts
;
_journal_issue 23
_journal_name_full Organometallics
_journal_page_first 7043
_journal_paper_doi 10.1021/om400733u
_journal_volume 32
_journal_year 2013
_chemical_formula_moiety 'C24 B F20, C20 H48 N2 O2 P2 Re'
_chemical_formula_sum 'C44 H48 B F20 N2 O2 P2 Re'
_chemical_formula_weight 1275.79
_chemical_name_systematic
'Hydrido(nitrosyl)(nitrosoethane-\k<i>N</i>){bis[tris(1-methyletyl)phosphane]}rhenium(+) tetra(pentafluorophenyl)borate (-)'
_space_group_IT_number 14
_symmetry_cell_setting monoclinic
_symmetry_space_group_name_Hall '-P 2yn'
_symmetry_space_group_name_H-M 'P 1 21/n 1'
_atom_sites_solution_hydrogens geom
_atom_sites_solution_primary direct
_atom_sites_solution_secondary difmap
_audit_creation_method SHELXL-97
_cell_angle_alpha 90.00
_cell_angle_beta 117.623(10)
_cell_angle_gamma 90.00
_cell_formula_units_Z 4
_cell_length_a 20.897(2)
_cell_length_b 12.7097(15)
_cell_length_c 21.218(2)
_cell_measurement_reflns_used 7996
_cell_measurement_temperature 183(2)
_cell_measurement_theta_max 30.4
_cell_measurement_theta_min 2.70
_cell_volume 4993.1(10)
_computing_cell_refinement IPDS
_computing_data_collection ' IPDS [Stoe & Cie (1999). IPDS. Stoe & Cie, Darmstadt, Germany] '
_computing_data_reduction 'XRED (Stoe & Cie, 1999)'
_computing_molecular_graphics ' see manuscript'
_computing_publication_material
; publCIF [Westrip, S. P. (2010). <i>J. Appl. Cryst.</i> <b>43</b>, 920--925],
 WinGX [Farrugia, L. J. (1999). <i>J. Appl. Cryst.</i> <b>32</b>, 837--838]
;
_computing_structure_refinement 'SHELXL-97 [Sheldrick, 2008]'
_computing_structure_solution ' SHELXS-97 [Sheldrick, G. M. (2008). <i>Acta Cryst.</i> A<b>64</b>, 112--122]'
_diffrn_ambient_temperature 183(2)
_diffrn_measured_fraction_theta_full 0.998
_diffrn_measured_fraction_theta_max 0.951
_diffrn_measurement_device_type 'Stoe IPDS diffractometer'
_diffrn_measurement_method '\f rotation scan'
_diffrn_radiation_monochromator graphite
_diffrn_radiation_source 'fine-focus sealed tube'
_diffrn_radiation_type MoK\a
_diffrn_radiation_wavelength 0.71073
_diffrn_reflns_av_R_equivalents 0.1126
_diffrn_reflns_av_sigmaI/netI 0.0762
_diffrn_reflns_limit_h_max 26
_diffrn_reflns_limit_h_min -29
_diffrn_reflns_limit_k_max 18
_diffrn_reflns_limit_k_min 0
_diffrn_reflns_limit_l_max 30
_diffrn_reflns_limit_l_min 0
_diffrn_reflns_number 65591
_diffrn_reflns_theta_full 25
_diffrn_reflns_theta_max 30.39
_diffrn_reflns_theta_min 2.70
_diffrn_standards_decay_% 0
_exptl_absorpt_coefficient_mu 2.611
_exptl_absorpt_correction_T_max 0.506
_exptl_absorpt_correction_T_min 0.444
_exptl_absorpt_correction_type numerical
_exptl_absorpt_process_details
;
(Coppens, P., Leiserowitz, L. & Rabinovich, D. (1965). <i>Acta Cryst.</i>
<b>18</b>, 1035--1038).
;
_exptl_crystal_colour yellow
_exptl_crystal_density_diffrn 1.697
_exptl_crystal_density_method 'not measured'
_exptl_crystal_description block
_exptl_crystal_F_000 2528
_exptl_crystal_size_max 0.38
_exptl_crystal_size_mid 0.36
_exptl_crystal_size_min 0.36
_refine_diff_density_max 1.533
_refine_diff_density_min -1.721
_refine_diff_density_rms 0.101
_refine_ls_extinction_method none
_refine_ls_goodness_of_fit_ref 0.756
_refine_ls_hydrogen_treatment mixed
_refine_ls_matrix_type full
_refine_ls_number_parameters 665
_refine_ls_number_reflns 14934
_refine_ls_number_restraints 1
_refine_ls_restrained_S_all 0.756
_refine_ls_R_factor_all 0.0742
_refine_ls_R_factor_gt 0.0353
_refine_ls_shift/su_max 0.001
_refine_ls_shift/su_mean 0.000
_refine_ls_structure_factor_coef Fsqd
_refine_ls_weighting_details 'w=1/[\s^2^(Fo^2^)+(0.0436P)^2^] where P=(Fo^2^+2Fc^2^)/3'
_refine_ls_weighting_scheme calc
_refine_ls_wR_factor_gt 0.0737
_refine_ls_wR_factor_ref 0.0800
_reflns_number_gt 8159
_reflns_number_total 14934
_reflns_threshold_expression >2sigma(I)
_cod_data_source_file om400733u_si_004.cif
_cod_data_source_block 3a
_cod_original_cell_volume 4993.2(9)
_cod_original_sg_symbol_H-M 'P 21/n'
_cod_database_code 4081880

loop_
_symmetry_equiv_pos_as_xyz
'x, y, z'
'-x+1/2, y+1/2, -z+1/2'
'-x, -y, -z'
'x-1/2, -y-1/2, z-1/2'

loop_
_atom_site_label
_atom_site_type_symbol
_atom_site_fract_x
_atom_site_fract_y
_atom_site_fract_z
_atom_site_U_iso_or_equiv
_atom_site_adp_type
_atom_site_occupancy
_atom_site_calc_flag
_atom_site_refinement_flags
Re1 Re 0.411265(7) 0.244018(13) 0.189243(7) 0.03302(4) Uani 1 d D
H1 H 0.4758(18) 0.247(3) 0.2746(16) 0.050 Uiso 1 d D
P1 P 0.51908(5) 0.32166(8) 0.19419(5) 0.0371(2) Uani 1 d .
P2 P 0.36330(5) 0.15828(8) 0.26046(5) 0.0355(2) Uani 1 d .
N1 N 0.36200(18) 0.3632(3) 0.17456(18) 0.0438(8) Uani 1 d .
O1 O 0.32033(19) 0.4343(3) 0.14867(19) 0.0664(9) Uani 1 d .
N2 N 0.3956(2) 0.1451(3) 0.12603(18) 0.0477(8) Uani 1 d .
O2 O 0.3916(2) 0.0649(3) 0.0849(2) 0.0849(12) Uani 1 d .
C1 C 0.3359(4) 0.0797(5) 0.0106(3) 0.0878(19) Uani 1 d .
H1A H 0.3021 0.0192 -0.0045 0.105 Uiso 1 calc R
H1B H 0.3079 0.1444 0.0066 0.105 Uiso 1 calc R
C2 C 0.3690(5) 0.0876(9) -0.0331(4) 0.161(4) Uani 1 d .
H2A H 0.3999 0.1502 -0.0198 0.241 Uiso 1 calc R
H2B H 0.3320 0.0935 -0.0828 0.241 Uiso 1 calc R
H2C H 0.3984 0.0248 -0.0273 0.241 Uiso 1 calc R
C3 C 0.5041(3) 0.3656(4) 0.1054(2) 0.0520(11) Uani 1 d .
H3 H 0.5079 0.3009 0.0806 0.062 Uiso 1 calc R
C4 C 0.4293(3) 0.4088(5) 0.0596(3) 0.0759(16) Uani 1 d .
H4A H 0.4248 0.4780 0.0774 0.114 Uiso 1 calc R
H4B H 0.3934 0.3608 0.0611 0.114 Uiso 1 calc R
H4C H 0.4212 0.4154 0.0104 0.114 Uiso 1 calc R
C5 C 0.5618(3) 0.4404(5) 0.1070(3) 0.0780(17) Uani 1 d .
H5A H 0.5580 0.4454 0.0593 0.117 Uiso 1 calc R
H5B H 0.6097 0.4138 0.1403 0.117 Uiso 1 calc R
H5C H 0.5548 0.5102 0.1224 0.117 Uiso 1 calc R
C6 C 0.5573(2) 0.4328(4) 0.2557(2) 0.0530(11) Uani 1 d .
H6 H 0.5962 0.4639 0.2466 0.064 Uiso 1 calc R
C7 C 0.5014(3) 0.5191(4) 0.2411(3) 0.0780(16) Uani 1 d .
H7A H 0.4671 0.4962 0.2577 0.117 Uiso 1 calc R
H7B H 0.4755 0.5331 0.1899 0.117 Uiso 1 calc R
H7C H 0.5258 0.5834 0.2663 0.117 Uiso 1 calc R
C8 C 0.5924(3) 0.4016(5) 0.3343(3) 0.0769(16) Uani 1 d .
H8A H 0.6154 0.4634 0.3638 0.115 Uiso 1 calc R
H8B H 0.6288 0.3471 0.3435 0.115 Uiso 1 calc R
H8C H 0.5553 0.3744 0.3461 0.115 Uiso 1 calc R
C9 C 0.5921(2) 0.2213(4) 0.2259(3) 0.0621(13) Uani 1 d .
H9 H 0.5942 0.1905 0.2702 0.075 Uiso 1 calc R
C10 C 0.6667(3) 0.2616(6) 0.2458(4) 0.098(2) Uani 1 d .
H10A H 0.7014 0.2036 0.2648 0.147 Uiso 1 calc R
H10B H 0.6795 0.3166 0.2820 0.147 Uiso 1 calc R
H10C H 0.6679 0.2907 0.2036 0.147 Uiso 1 calc R
C11 C 0.5750(4) 0.1306(5) 0.1737(4) 0.099(2) Uani 1 d .
H11A H 0.5657 0.1581 0.1271 0.149 Uiso 1 calc R
H11B H 0.5322 0.0929 0.1694 0.149 Uiso 1 calc R
H11C H 0.6162 0.0822 0.1911 0.149 Uiso 1 calc R
C12 C 0.4114(3) 0.0326(3) 0.2938(3) 0.0569(12) Uani 1 d .
H12 H 0.4640 0.0492 0.3217 0.068 Uiso 1 calc R
C13 C 0.4032(6) -0.0432(5) 0.2371(4) 0.153(4) Uani 1 d .
H13A H 0.4189 -0.1132 0.2580 0.230 Uiso 1 calc R
H13B H 0.4328 -0.0203 0.2150 0.230 Uiso 1 calc R
H13C H 0.3524 -0.0461 0.2010 0.230 Uiso 1 calc R
C14 C 0.3892(5) -0.0271(5) 0.3430(4) 0.118(3) Uani 1 d .
H14A H 0.3425 -0.0613 0.3147 0.177 Uiso 1 calc R
H14B H 0.3852 0.0223 0.3765 0.177 Uiso 1 calc R
H14C H 0.4257 -0.0804 0.3695 0.177 Uiso 1 calc R
C15 C 0.2666(2) 0.1263(4) 0.2064(2) 0.0511(10) Uani 1 d .
H15 H 0.2655 0.0599 0.1807 0.061 Uiso 1 calc R
C16 C 0.2254(3) 0.2052(6) 0.1494(3) 0.088(2) Uani 1 d .
H16A H 0.1749 0.1829 0.1228 0.133 Uiso 1 calc R
H16B H 0.2467 0.2102 0.1169 0.133 Uiso 1 calc R
H16C H 0.2277 0.2740 0.1711 0.133 Uiso 1 calc R
C17 C 0.2275(3) 0.1005(5) 0.2496(3) 0.0758(16) Uani 1 d .
H17A H 0.2242 0.1640 0.2742 0.114 Uiso 1 calc R
H17B H 0.2544 0.0461 0.2847 0.114 Uiso 1 calc R
H17C H 0.1789 0.0748 0.2178 0.114 Uiso 1 calc R
C18 C 0.3725(2) 0.2301(3) 0.3397(2) 0.0466(10) Uani 1 d .
H18 H 0.3443 0.1899 0.3590 0.056 Uiso 1 calc R
C19 C 0.4496(3) 0.2366(4) 0.3989(2) 0.0672(13) Uani 1 d .
H19A H 0.4790 0.2768 0.3824 0.101 Uiso 1 calc R
H19B H 0.4695 0.1655 0.4123 0.101 Uiso 1 calc R
H19C H 0.4502 0.2717 0.4403 0.101 Uiso 1 calc R
C20 C 0.3394(3) 0.3386(4) 0.3209(3) 0.0675(14) Uani 1 d .
H20A H 0.3402 0.3712 0.3631 0.101 Uiso 1 calc R
H20B H 0.2893 0.3329 0.2834 0.101 Uiso 1 calc R
H20C H 0.3671 0.3819 0.3040 0.101 Uiso 1 calc R
B1 B 0.2042(2) 0.7020(4) 0.9413(2) 0.0391(10) Uani 1 d .
C21 C 0.1920(2) 0.5772(3) 0.9525(2) 0.0426(9) Uani 1 d .
C22 C 0.1498(2) 0.5340(4) 0.9802(2) 0.0479(10) Uani 1 d .
C23 C 0.1450(3) 0.4275(4) 0.9902(2) 0.0536(11) Uani 1 d .
C24 C 0.1833(3) 0.3580(4) 0.9716(2) 0.0601(13) Uani 1 d .
C25 C 0.2273(3) 0.3953(4) 0.9459(2) 0.0564(12) Uani 1 d .
C26 C 0.2317(2) 0.5015(4) 0.9373(2) 0.0492(10) Uani 1 d .
F1 F 0.11029(14) 0.5970(2) 1.00018(14) 0.0564(7) Uani 1 d .
F2 F 0.10219(17) 0.3928(2) 1.01725(16) 0.0756(8) Uani 1 d .
F3 F 0.17813(19) 0.2549(2) 0.98029(16) 0.0827(9) Uani 1 d .
F4 F 0.26595(18) 0.3271(2) 0.92794(17) 0.0793(9) Uani 1 d .
F5 F 0.27696(14) 0.5326(2) 0.91158(14) 0.0610(7) Uani 1 d .
C27 C 0.19102(19) 0.7298(3) 0.85954(19) 0.0389(9) Uani 1 d .
C28 C 0.1585(2) 0.6657(4) 0.7997(2) 0.0447(9) Uani 1 d .
C29 C 0.1467(2) 0.6967(4) 0.7320(2) 0.0515(11) Uani 1 d .
C30 C 0.1650(3) 0.7934(4) 0.7213(2) 0.0552(12) Uani 1 d .
C31 C 0.1966(2) 0.8610(4) 0.7784(2) 0.0506(10) Uani 1 d .
C32 C 0.2070(2) 0.8282(3) 0.8441(2) 0.0436(9) Uani 1 d .
F6 F 0.13530(14) 0.5686(2) 0.80329(13) 0.0575(6) Uani 1 d .
F7 F 0.11555(17) 0.6295(2) 0.67712(14) 0.0742(9) Uani 1 d .
F8 F 0.15356(18) 0.8250(3) 0.65618(15) 0.0795(9) Uani 1 d .
F9 F 0.21709(15) 0.9589(2) 0.76930(15) 0.0661(7) Uani 1 d .
F10 F 0.23775(13) 0.9000(2) 0.89733(13) 0.0532(6) Uani 1 d .
C33 C 0.1442(2) 0.7815(3) 0.9472(2) 0.0383(9) Uani 1 d .
C34 C 0.0712(2) 0.7653(3) 0.9029(2) 0.0421(9) Uani 1 d .
C35 C 0.0168(2) 0.8309(4) 0.8965(2) 0.0513(11) Uani 1 d .
C36 C 0.0340(3) 0.9216(4) 0.9347(3) 0.0581(13) Uani 1 d .
C37 C 0.1051(3) 0.9432(3) 0.9808(3) 0.0536(12) Uani 1 d .
C38 C 0.1584(2) 0.8735(3) 0.9860(2) 0.0452(9) Uani 1 d .
F11 F 0.05036(12) 0.6789(2) 0.86062(13) 0.0582(7) Uani 1 d .
F12 F -0.05271(14) 0.8085(3) 0.85167(15) 0.0742(8) Uani 1 d .
F13 F -0.01838(18) 0.9904(3) 0.92632(18) 0.0838(10) Uani 1 d .
F14 F 0.12382(19) 1.0333(2) 1.01824(18) 0.0824(10) Uani 1 d .
F15 F 0.22619(14) 0.9032(2) 1.03132(14) 0.0600(7) Uani 1 d .
C39 C 0.2873(2) 0.7231(3) 1.0029(2) 0.0407(9) Uani 1 d .
C40 C 0.3482(2) 0.7390(4) 0.9943(2) 0.0504(10) Uani 1 d .
C41 C 0.4165(2) 0.7511(5) 1.0498(2) 0.0610(11) Uani 1 d .
C42 C 0.4281(2) 0.7431(5) 1.1174(2) 0.0625(12) Uani 1 d .
C43 C 0.3709(2) 0.7229(4) 1.1302(2) 0.0545(12) Uani 1 d .
C44 C 0.3025(2) 0.7142(4) 1.0736(2) 0.0491(10) Uani 1 d .
F16 F 0.34352(12) 0.7456(3) 0.92876(12) 0.0628(7) Uani 1 d .
F17 F 0.47292(13) 0.7672(3) 1.03657(17) 0.0875(10) Uani 1 d .
F18 F 0.49471(14) 0.7535(3) 1.17314(15) 0.0886(10) Uani 1 d .
F19 F 0.38060(16) 0.7132(3) 1.19736(14) 0.0737(9) Uani 1 d .
F20 F 0.24807(13) 0.6961(2) 1.09001(12) 0.0573(7) Uani 1 d .

loop_
_atom_site_aniso_label
_atom_site_aniso_U_11
_atom_site_aniso_U_22
_atom_site_aniso_U_33
_atom_site_aniso_U_23
_atom_site_aniso_U_13
_atom_site_aniso_U_12
Re1 0.03639(7) 0.03706(7) 0.03020(6) -0.00081(8) 0.01932(5) -0.00208(9)
P1 0.0383(5) 0.0443(5) 0.0349(5) 0.0005(4) 0.0223(4) -0.0007(4)
P2 0.0396(5) 0.0387(5) 0.0327(5) 0.0003(4) 0.0204(4) -0.0034(4)
N1 0.0440(19) 0.049(2) 0.0421(19) -0.0001(15) 0.0228(16) 0.0041(16)
O1 0.068(2) 0.060(2) 0.073(2) 0.0155(18) 0.0353(19) 0.0244(18)
N2 0.058(2) 0.047(2) 0.0437(19) -0.0082(16) 0.0281(18) -0.0052(17)
O2 0.111(3) 0.071(2) 0.060(2) -0.0280(19) 0.028(2) 0.011(2)
C1 0.107(5) 0.093(4) 0.052(3) -0.027(3) 0.028(3) -0.014(4)
C2 0.132(7) 0.277(13) 0.085(5) 0.026(7) 0.060(5) -0.061(8)
C3 0.066(3) 0.056(3) 0.047(2) 0.005(2) 0.037(2) -0.008(2)
C4 0.068(3) 0.101(4) 0.050(3) 0.030(3) 0.019(3) -0.010(3)
C5 0.071(4) 0.096(4) 0.077(4) 0.034(3) 0.043(3) -0.009(3)
C6 0.055(3) 0.059(3) 0.055(3) -0.014(2) 0.033(2) -0.019(2)
C7 0.090(4) 0.049(3) 0.095(4) -0.022(3) 0.043(4) -0.005(3)
C8 0.078(4) 0.097(4) 0.052(3) -0.025(3) 0.027(3) -0.016(3)
C9 0.045(2) 0.075(4) 0.073(3) 0.003(3) 0.034(2) 0.013(2)
C10 0.062(3) 0.146(6) 0.095(4) 0.012(5) 0.044(3) 0.021(4)
C11 0.089(5) 0.071(4) 0.144(6) -0.009(4) 0.059(5) 0.026(3)
C12 0.080(3) 0.036(2) 0.061(3) 0.010(2) 0.038(3) 0.003(2)
C13 0.255(11) 0.067(4) 0.082(5) 0.003(4) 0.032(6) 0.055(6)
C14 0.186(8) 0.082(4) 0.139(7) 0.045(4) 0.119(7) 0.036(5)
C15 0.046(2) 0.061(3) 0.052(3) -0.003(2) 0.027(2) -0.009(2)
C16 0.047(3) 0.125(5) 0.071(4) 0.027(4) 0.009(3) -0.014(3)
C17 0.060(3) 0.098(4) 0.081(4) -0.004(3) 0.043(3) -0.019(3)
C18 0.061(2) 0.052(3) 0.0366(19) -0.0019(18) 0.0300(19) -0.007(2)
C19 0.072(3) 0.088(4) 0.036(2) -0.006(3) 0.020(2) -0.016(3)
C20 0.092(4) 0.061(3) 0.057(3) -0.014(2) 0.041(3) 0.006(3)
B1 0.029(2) 0.058(3) 0.030(2) -0.0046(19) 0.0139(18) 0.0039(19)
C21 0.035(2) 0.056(2) 0.0304(19) -0.0051(17) 0.0101(16) 0.0009(18)
C22 0.043(2) 0.061(3) 0.034(2) -0.0046(19) 0.0129(19) 0.001(2)
C23 0.050(3) 0.061(3) 0.042(2) 0.003(2) 0.014(2) -0.008(2)
C24 0.077(3) 0.047(3) 0.040(2) -0.001(2) 0.013(2) -0.001(2)
C25 0.059(3) 0.055(3) 0.044(2) -0.006(2) 0.014(2) 0.013(2)
C26 0.042(2) 0.064(3) 0.039(2) -0.003(2) 0.0166(19) 0.006(2)
F1 0.0570(16) 0.0661(17) 0.0565(16) -0.0014(13) 0.0353(14) -0.0019(13)
F2 0.087(2) 0.076(2) 0.071(2) -0.0004(16) 0.0423(18) -0.0197(17)
F3 0.117(2) 0.0528(16) 0.0645(18) 0.0004(16) 0.0303(17) -0.0025(19)
F4 0.093(2) 0.0670(19) 0.074(2) -0.0051(16) 0.0356(18) 0.0254(17)
F5 0.0529(15) 0.0729(18) 0.0629(17) -0.0025(14) 0.0317(14) 0.0150(13)
C27 0.0319(17) 0.051(3) 0.0339(18) -0.0054(16) 0.0156(15) 0.0054(16)
C28 0.043(2) 0.058(3) 0.033(2) -0.0061(18) 0.0175(19) 0.006(2)
C29 0.051(3) 0.069(3) 0.032(2) -0.009(2) 0.018(2) 0.012(2)
C30 0.061(3) 0.075(3) 0.039(2) 0.008(2) 0.031(2) 0.019(2)
C31 0.051(3) 0.061(3) 0.046(2) 0.006(2) 0.028(2) 0.010(2)
C32 0.036(2) 0.059(3) 0.037(2) -0.0069(19) 0.0181(18) 0.0072(19)
F6 0.0680(17) 0.0579(16) 0.0398(13) -0.0115(12) 0.0193(13) -0.0072(13)
F7 0.096(2) 0.084(2) 0.0357(14) -0.0144(14) 0.0253(15) 0.0098(17)
F8 0.104(2) 0.100(2) 0.0441(15) 0.0142(16) 0.0429(17) 0.025(2)
F9 0.0737(19) 0.0700(18) 0.0656(18) 0.0124(14) 0.0416(16) 0.0105(15)
F10 0.0560(15) 0.0581(15) 0.0470(14) -0.0098(12) 0.0250(12) -0.0064(12)
C33 0.037(2) 0.048(2) 0.0326(18) 0.0002(15) 0.0188(16) 0.0012(16)
C34 0.0358(18) 0.056(3) 0.0351(18) -0.0003(19) 0.0170(15) 0.0060(19)
C35 0.039(2) 0.074(3) 0.044(2) 0.011(2) 0.022(2) 0.012(2)
C36 0.068(3) 0.069(3) 0.057(3) 0.022(2) 0.045(3) 0.031(3)
C37 0.074(3) 0.045(2) 0.061(3) 0.001(2) 0.048(3) 0.007(2)
C38 0.049(2) 0.052(2) 0.041(2) 0.0004(19) 0.027(2) -0.0016(19)
F11 0.0367(13) 0.0783(18) 0.0478(15) -0.0151(13) 0.0096(11) -0.0008(13)
F12 0.0374(14) 0.119(2) 0.0579(17) 0.0131(17) 0.0152(13) 0.0225(15)
F13 0.091(2) 0.092(2) 0.088(2) 0.0286(18) 0.058(2) 0.0519(19)
F14 0.117(3) 0.0539(17) 0.105(3) -0.0158(17) 0.076(2) 0.0016(17)
F15 0.0601(16) 0.0620(16) 0.0619(16) -0.0220(13) 0.0318(14) -0.0160(13)
C39 0.0324(18) 0.053(3) 0.0340(19) -0.0017(16) 0.0133(16) 0.0015(16)
C40 0.0348(18) 0.074(3) 0.042(2) -0.002(2) 0.0174(16) 0.002(2)
C41 0.0353(19) 0.088(3) 0.056(2) 0.008(3) 0.0177(18) -0.005(3)
C42 0.0314(19) 0.081(3) 0.053(2) 0.005(3) 0.0008(17) -0.010(3)
C43 0.051(2) 0.069(3) 0.031(2) 0.0042(19) 0.0080(18) -0.005(2)
C44 0.036(2) 0.069(3) 0.039(2) -0.0053(19) 0.0148(18) -0.0092(19)
F16 0.0407(12) 0.107(2) 0.0481(13) 0.0010(17) 0.0267(10) 0.0049(17)
F17 0.0333(12) 0.142(3) 0.083(2) 0.015(2) 0.0234(13) -0.0107(18)
F18 0.0433(14) 0.126(3) 0.0616(17) 0.014(2) -0.0048(12) -0.025(2)
F19 0.0681(18) 0.099(2) 0.0335(13) 0.0005(13) 0.0063(13) -0.0150(16)
F20 0.0463(14) 0.0923(19) 0.0337(12) -0.0042(12) 0.0188(11) -0.0118(13)

loop_
_atom_type_symbol
_atom_type_description
_atom_type_scat_dispersion_real
_atom_type_scat_dispersion_imag
_atom_type_scat_source
C C 0.0033 0.0016 'International Tables Vol C Tables 4.2.6.8 and 6.1.1.4'
H H 0.0000 0.0000 'International Tables Vol C Tables 4.2.6.8 and 6.1.1.4'
B B 0.0013 0.0007 'International Tables Vol C Tables 4.2.6.8 and 6.1.1.4'
F F 0.0171 0.0103 'International Tables Vol C Tables 4.2.6.8 and 6.1.1.4'
N N 0.0061 0.0033 'International Tables Vol C Tables 4.2.6.8 and 6.1.1.4'
O O 0.0106 0.0060 'International Tables Vol C Tables 4.2.6.8 and 6.1.1.4'
P P 0.1023 0.0942 'International Tables Vol C Tables 4.2.6.8 and 6.1.1.4'
Re Re -1.0185 7.2310 'International Tables Vol C Tables 4.2.6.8 and 6.1.1.4'

loop_
_geom_angle_atom_site_label_1
_geom_angle_atom_site_label_2
_geom_angle_atom_site_label_3
_geom_angle
_geom_angle_publ_flag
N2 Re1 N1 126.11(16) yes
N2 Re1 P1 99.50(12) yes
N1 Re1 P1 96.45(11) yes
N2 Re1 P2 99.80(11) yes
N1 Re1 P2 96.84(11) yes
P1 Re1 P2 143.39(3) yes
N2 Re1 H1 127.8(14) yes
N1 Re1 H1 106.1(14) yes
P1 Re1 H1 71.2(13) yes
P2 Re1 H1 72.4(13) yes
C6 P1 C3 107.7(2) yes
C6 P1 C9 104.9(2) yes
C3 P1 C9 107.4(2) yes
C6 P1 Re1 115.78(14) yes
C3 P1 Re1 111.46(15) yes
C9 P1 Re1 109.12(16) yes
C18 P2 C12 105.7(2) yes
C18 P2 C15 107.3(2) yes
C12 P2 C15 107.0(2) yes
C18 P2 Re1 116.58(13) yes
C12 P2 Re1 108.61(15) yes
C15 P2 Re1 111.17(14) yes
O1 N1 Re1 164.5(3) yes
O2 N2 Re1 172.5(3) yes
N2 O2 C1 112.7(4) yes
C2 C1 O2 109.3(6) yes
C2 C1 H1A 109.8 yes
O2 C1 H1A 109.8 yes
C2 C1 H1B 109.8 yes
O2 C1 H1B 109.8 yes
H1A C1 H1B 108.3 yes
C1 C2 H2A 109.5 yes
C1 C2 H2B 109.5 yes
H2A C2 H2B 109.5 yes
C1 C2 H2C 109.5 yes
H2A C2 H2C 109.5 yes
H2B C2 H2C 109.5 yes
C4 C3 C5 111.1(4) yes
C4 C3 P1 113.7(3) yes
C5 C3 P1 114.1(3) yes
C4 C3 H3 105.7 yes
C5 C3 H3 105.7 yes
P1 C3 H3 105.7 yes
C3 C4 H4A 109.5 yes
C3 C4 H4B 109.5 yes
H4A C4 H4B 109.5 yes
C3 C4 H4C 109.5 yes
H4A C4 H4C 109.5 yes
H4B C4 H4C 109.5 yes
C3 C5 H5A 109.5 yes
C3 C5 H5B 109.5 yes
H5A C5 H5B 109.5 yes
C3 C5 H5C 109.5 yes
H5A C5 H5C 109.5 yes
H5B C5 H5C 109.5 yes
C7 C6 C8 110.0(4) yes
C7 C6 P1 111.7(3) yes
C8 C6 P1 114.0(3) yes
C7 C6 H6 107.0 yes
C8 C6 H6 107.0 yes
P1 C6 H6 107.0 yes
C6 C7 H7A 109.5 yes
C6 C7 H7B 109.5 yes
H7A C7 H7B 109.5 yes
C6 C7 H7C 109.5 yes
H7A C7 H7C 109.5 yes
H7B C7 H7C 109.5 yes
C6 C8 H8A 109.5 yes
C6 C8 H8B 109.5 yes
H8A C8 H8B 109.5 yes
C6 C8 H8C 109.5 yes
H8A C8 H8C 109.5 yes
H8B C8 H8C 109.5 yes
C10 C9 C11 108.9(5) yes
C10 C9 P1 116.0(4) yes
C11 C9 P1 112.4(4) yes
C10 C9 H9 106.3 yes
C11 C9 H9 106.3 yes
P1 C9 H9 106.3 yes
C9 C10 H10A 109.5 yes
C9 C10 H10B 109.5 yes
H10A C10 H10B 109.5 yes
C9 C10 H10C 109.5 yes
H10A C10 H10C 109.5 yes
H10B C10 H10C 109.5 yes
C9 C11 H11A 109.5 yes
C9 C11 H11B 109.5 yes
H11A C11 H11B 109.5 yes
C9 C11 H11C 109.5 yes
H11A C11 H11C 109.5 yes
H11B C11 H11C 109.5 yes
C13 C12 C14 105.9(6) yes
C13 C12 P2 114.4(4) yes
C14 C12 P2 114.1(4) yes
C13 C12 H12 107.4 yes
C14 C12 H12 107.4 yes
P2 C12 H12 107.4 yes
C12 C13 H13A 109.5 yes
C12 C13 H13B 109.5 yes
H13A C13 H13B 109.5 yes
C12 C13 H13C 109.5 yes
H13A C13 H13C 109.5 yes
H13B C13 H13C 109.5 yes
C12 C14 H14A 109.5 yes
C12 C14 H14B 109.5 yes
H14A C14 H14B 109.5 yes
C12 C14 H14C 109.5 yes
H14A C14 H14C 109.5 yes
H14B C14 H14C 109.5 yes
C16 C15 C17 111.3(4) yes
C16 C15 P2 114.0(3) yes
C17 C15 P2 114.3(3) yes
C16 C15 H15 105.4 yes
C17 C15 H15 105.4 yes
P2 C15 H15 105.4 yes
C15 C16 H16A 109.5 yes
C15 C16 H16B 109.5 yes
H16A C16 H16B 109.5 yes
C15 C16 H16C 109.5 yes
H16A C16 H16C 109.5 yes
H16B C16 H16C 109.5 yes
C15 C17 H17A 109.5 yes
C15 C17 H17B 109.5 yes
H17A C17 H17B 109.5 yes
C15 C17 H17C 109.5 yes
H17A C17 H17C 109.5 yes
H17B C17 H17C 109.5 yes
C20 C18 C19 110.4(4) yes
C20 C18 P2 111.7(3) yes
C19 C18 P2 113.8(3) yes
C20 C18 H18 106.8 yes
C19 C18 H18 106.8 yes
P2 C18 H18 106.8 yes
C18 C19 H19A 109.5 yes
C18 C19 H19B 109.5 yes
H19A C19 H19B 109.5 yes
C18 C19 H19C 109.5 yes
H19A C19 H19C 109.5 yes
H19B C19 H19C 109.5 yes
C18 C20 H20A 109.5 yes
C18 C20 H20B 109.5 yes
H20A C20 H20B 109.5 yes
C18 C20 H20C 109.5 yes
H20A C20 H20C 109.5 yes
H20B C20 H20C 109.5 yes
C39 B1 C21 102.7(3) yes
C39 B1 C33 113.5(3) yes
C21 B1 C33 113.8(3) yes
C39 B1 C27 113.5(3) yes
C21 B1 C27 113.2(3) yes
C33 B1 C27 100.6(3) yes
C22 C21 C26 112.8(4) yes
C22 C21 B1 128.2(4) yes
C26 C21 B1 118.8(4) yes
F1 C22 C21 120.2(4) yes
F1 C22 C23 115.6(4) yes
C21 C22 C23 124.2(4) yes
F2 C23 C24 120.4(4) yes
F2 C23 C22 120.0(4) yes
C24 C23 C22 119.6(4) yes
F3 C24 C25 120.9(5) yes
F3 C24 C23 119.9(5) yes
C25 C24 C23 119.2(4) yes
F4 C25 C24 119.6(4) yes
F4 C25 C26 120.6(5) yes
C24 C25 C26 119.9(4) yes
F5 C26 C25 116.3(4) yes
F5 C26 C21 119.4(4) yes
C25 C26 C21 124.2(4) yes
C32 C27 C28 112.7(4) yes
C32 C27 B1 120.0(3) yes
C28 C27 B1 127.1(4) yes
F6 C28 C27 121.5(4) yes
F6 C28 C29 115.0(4) yes
C27 C28 C29 123.5(4) yes
C30 C29 F7 120.0(4) yes
C30 C29 C28 120.3(4) yes
F7 C29 C28 119.7(5) yes
C29 C30 F8 121.2(5) yes
C29 C30 C31 118.8(4) yes
F8 C30 C31 120.0(5) yes
F9 C31 C32 120.7(4) yes
F9 C31 C30 120.0(4) yes
C32 C31 C30 119.3(4) yes
F10 C32 C31 115.6(4) yes
F10 C32 C27 119.2(3) yes
C31 C32 C27 125.2(4) yes
C38 C33 C34 113.2(4) yes
C38 C33 B1 126.9(4) yes
C34 C33 B1 119.4(3) yes
F11 C34 C35 115.6(4) yes
F11 C34 C33 119.0(3) yes
C35 C34 C33 125.5(4) yes
F12 C35 C36 120.1(4) yes
F12 C35 C34 121.1(4) yes
C36 C35 C34 118.8(4) yes
F13 C36 C35 119.9(5) yes
F13 C36 C37 120.6(5) yes
C35 C36 C37 119.6(4) yes
F14 C37 C36 120.8(4) yes
F14 C37 C38 119.6(5) yes
C36 C37 C38 119.5(4) yes
F15 C38 C33 121.8(4) yes
F15 C38 C37 114.8(4) yes
C33 C38 C37 123.4(4) yes
C40 C39 C44 113.0(4) yes
C40 C39 B1 128.1(3) yes
C44 C39 B1 118.5(3) yes
F16 C40 C41 115.1(3) yes
F16 C40 C39 120.9(3) yes
C41 C40 C39 123.9(4) yes
C42 C41 F17 119.4(4) yes
C42 C41 C40 120.5(4) yes
F17 C41 C40 120.1(4) yes
C41 C42 F18 122.0(4) yes
C41 C42 C43 119.0(4) yes
F18 C42 C43 119.0(4) yes
F19 C43 C42 120.7(4) yes
F19 C43 C44 120.0(4) yes
C42 C43 C44 119.4(4) yes
F20 C44 C43 116.4(4) yes
F20 C44 C39 119.5(4) yes
C43 C44 C39 124.1(4) yes

loop_
_geom_bond_atom_site_label_1
_geom_bond_atom_site_label_2
_geom_bond_distance
_geom_bond_publ_flag
Re1 N2 1.755(3) yes
Re1 N1 1.776(3) yes
Re1 P1 2.4169(10) yes
Re1 P2 2.4249(9) yes
Re1 H1 1.68(3) yes
P1 C6 1.835(4) yes
P1 C3 1.847(4) yes
P1 C9 1.859(5) yes
P2 C18 1.843(4) yes
P2 C12 1.844(4) yes
P2 C15 1.848(4) yes
N1 O1 1.197(4) yes
N2 O2 1.319(4) yes
O2 C1 1.475(7) yes
C1 C2 1.394(8) yes
C1 H1A 0.9900 yes
C1 H1B 0.9900 yes
C2 H2A 0.9800 yes
C2 H2B 0.9800 yes
C2 H2C 0.9800 yes
C3 C4 1.510(7) yes
C3 C5 1.522(6) yes
C3 H3 1.0000 yes
C4 H4A 0.9800 yes
C4 H4B 0.9800 yes
C4 H4C 0.9800 yes
C5 H5A 0.9800 yes
C5 H5B 0.9800 yes
C5 H5C 0.9800 yes
C6 C7 1.525(7) yes
C6 C8 1.532(7) yes
C6 H6 1.0000 yes
C7 H7A 0.9800 yes
C7 H7B 0.9800 yes
C7 H7C 0.9800 yes
C8 H8A 0.9800 yes
C8 H8B 0.9800 yes
C8 H8C 0.9800 yes
C9 C10 1.504(7) yes
C9 C11 1.522(8) yes
C9 H9 1.0000 yes
C10 H10A 0.9800 yes
C10 H10B 0.9800 yes
C10 H10C 0.9800 yes
C11 H11A 0.9800 yes
C11 H11B 0.9800 yes
C11 H11C 0.9800 yes
C12 C13 1.488(8) yes
C12 C14 1.526(7) yes
C12 H12 1.0000 yes
C13 H13A 0.9800 yes
C13 H13B 0.9800 yes
C13 H13C 0.9800 yes
C14 H14A 0.9800 yes
C14 H14B 0.9800 yes
C14 H14C 0.9800 yes
C15 C16 1.498(7) yes
C15 C17 1.519(6) yes
C15 H15 1.0000 yes
C16 H16A 0.9800 yes
C16 H16B 0.9800 yes
C16 H16C 0.9800 yes
C17 H17A 0.9800 yes
C17 H17B 0.9800 yes
C17 H17C 0.9800 yes
C18 C20 1.511(6) yes
C18 C19 1.519(6) yes
C18 H18 1.0000 yes
C19 H19A 0.9800 yes
C19 H19B 0.9800 yes
C19 H19C 0.9800 yes
C20 H20A 0.9800 yes
C20 H20B 0.9800 yes
C20 H20C 0.9800 yes
B1 C39 1.640(6) yes
B1 C21 1.641(7) yes
B1 C33 1.659(6) yes
B1 C27 1.664(6) yes
C21 C22 1.381(6) yes
C21 C26 1.401(6) yes
C22 F1 1.351(5) yes
C22 C23 1.382(6) yes
C23 F2 1.341(5) yes
C23 C24 1.368(7) yes
C24 F3 1.334(5) yes
C24 C25 1.355(7) yes
C25 F4 1.354(5) yes
C25 C26 1.371(7) yes
C26 F5 1.352(5) yes
C27 C32 1.373(6) yes
C27 C28 1.392(5) yes
C28 F6 1.342(5) yes
C28 C29 1.397(6) yes
C29 C30 1.337(7) yes
C29 F7 1.344(5) yes
C30 F8 1.350(5) yes
C30 C31 1.378(7) yes
C31 F9 1.358(5) yes
C31 C32 1.373(6) yes
C32 F10 1.358(5) yes
C33 C38 1.381(5) yes
C33 C34 1.387(5) yes
C34 F11 1.356(5) yes
C34 C35 1.365(5) yes
C35 F12 1.347(5) yes
C35 C36 1.358(7) yes
C36 F13 1.347(5) yes
C36 C37 1.375(7) yes
C37 F14 1.344(5) yes
C37 C38 1.386(6) yes
C38 F15 1.346(5) yes
C39 C40 1.383(5) yes
C39 C44 1.386(5) yes
C40 F16 1.351(4) yes
C40 C41 1.374(6) yes
C41 C42 1.345(6) yes
C41 F17 1.348(5) yes
C42 F18 1.351(4) yes
C42 C43 1.367(6) yes
C43 F19 1.348(5) yes
C43 C44 1.380(6) yes
C44 F20 1.354(4) yes
